data_1558093
loop_
_publ_author_name
'Samanta, Samaresh'
'Ray, Subir Kumar'
'Deolka, Shubham'
'Saha, Sudipta'
'K R, Pradeep'
'Bhowal, Rohit'
'Ghosh, Nirmalya'
'Chaudhuri, Debangshu'

_publ_section_title
;
 Safeguarding long-lived excitons from excimer traps in H-aggregated
 dye-assemblies.
;
_journal_issue 22
_journal_name_full 'Chemical science'
_journal_page_first 5710
_journal_page_last 5715
_journal_paper_doi 10.1039/d0sc01784a
_journal_volume 11
_journal_year 2020
_chemical_formula_moiety 'C45 H44 N2 O4'
_chemical_formula_sum 'C45 H44 N2 O4'
_chemical_formula_weight 676.82
_space_group_crystal_system monoclinic
_space_group_IT_number 14
_space_group_name_Hall '-P 2ybc'
_space_group_name_H-M_alt 'P 1 21/c 1'
_atom_sites_solution_hydrogens geom
_audit_creation_date 2019-11-21
_audit_creation_method
;
Olex2 1.2
(compiled 2018.05.29 svn.r3508 for OlexSys, GUI svn.r5506)
;
_audit_update_record
;
2019-11-25 deposited with the CCDC.	2020-05-15 downloaded from the CCDC.
;
_cell_angle_alpha 90
_cell_angle_beta 96.106(5)
_cell_angle_gamma 90
_cell_formula_units_Z 4
_cell_length_a 27.3782(16)
_cell_length_b 16.4038(6)
_cell_length_c 8.0743(4)
_cell_measurement_reflns_used 4337
_cell_measurement_temperature 293
_cell_measurement_theta_max 63.9810
_cell_measurement_theta_min 3.1250
_cell_volume 3605.6(3)
_computing_cell_refinement 'CrysAlisPro 1.171.38.46 (Rigaku OD, 2015)'
_computing_data_collection 'CrysAlisPro 1.171.38.46 (Rigaku OD, 2015)'
_computing_data_reduction 'CrysAlisPro 1.171.38.46 (Rigaku OD, 2015)'
_computing_molecular_graphics 'Olex2 (Dolomanov et al., 2009)'
_computing_publication_material 'Olex2 (Dolomanov et al., 2009)'
_computing_structure_refinement 'ShelXL (Sheldrick, 2015)'
_diffrn_ambient_temperature 293.0
_diffrn_detector 'CCD plate'
_diffrn_detector_area_resol_mean 7.9580
_diffrn_detector_type Eos
_diffrn_measured_fraction_theta_full 0.987
_diffrn_measured_fraction_theta_max 0.987
_diffrn_measurement_details
;
List of Runs (angles in degrees, time in seconds):

  # Type    Start    End  Width  t~exp~   \w     \q     \k     \f   Frames
#--------------------------------------------------------------------------
  1  \w    -29.00 108.00   1.00   10.00    --   26.31  38.00 120.00  137
  2  \w     57.00 121.00   1.00   10.00    --   26.31 178.00-180.00   64
  3  \w    -12.00 102.00   1.00   10.00    --   26.31  57.00-120.00  114
  4  \w     20.00 147.00   1.00   10.00    --   67.16  45.00 -30.00  127
  5  \w    100.00 153.00   1.00   10.00    --   67.16 111.00   0.00   53
  6  \w     57.00 150.00   1.00   10.00    --   67.16 178.00 -60.00   93
  7  \w    102.00 153.00   1.00   10.00    --   67.16 101.00 136.00   51
  8  \w     57.00 150.00   1.00   10.00    --   67.16 178.00-180.00   93
  9  \w    100.00 153.00   1.00   10.00    --   67.16 111.00 -60.00   53
 10  \w    100.00 153.00   1.00   10.00    --   67.16 111.00  90.00   53
 11  \w     36.00 178.00   1.00   10.00    --  108.00  32.00-120.00  142
 12  \w    101.00 178.00   1.00   10.00    --  108.00 104.00  90.00   77
 13  \w    101.00 178.00   1.00   10.00    --  108.00 104.00 -60.00   77
 14  \w     29.00 145.00   1.00   10.00    --  108.00 -65.00 -60.00  116
 15  \w     86.00 178.00   1.00   10.00    --  108.00 138.00-180.00   92
 16  \w     25.00 178.00   1.00   10.00    --  108.00 -32.00 150.00  153
 17  \w     65.00 178.00   1.00   10.00    --  108.00  77.00 -90.00  113
 18  \w     21.00 113.00   1.00   10.00    --  108.00-104.00  30.00   92
 19  \w     21.00 113.00   1.00   10.00    --  108.00-104.00 150.00   92
 20  \w     86.00 178.00   1.00   10.00    --  108.00 138.00   0.00   92
 21  \w    101.00 178.00   1.00   10.00    --  108.00 104.00 150.00   77
 22  \w    101.00 178.00   1.00   10.00    --  108.00 104.00-150.00   77
 23  \w    -29.00  17.00   1.00   10.00    --   26.31 101.00 136.00   46
 24  \w    -55.00  82.00   1.00   10.00    --   26.31 -38.00-120.00  137
 25  \w    -50.00  64.00   1.00   10.00    --   26.31 -57.00 120.00  114
 26  \w     30.00 144.00   1.00   10.00    --   67.16  61.00-120.00  114
 27  \w     20.00 147.00   1.00   10.00    --   67.16  45.00-180.00  127
 28  \w    100.00 153.00   1.00   10.00    --   67.16 111.00 -90.00   53
 29  \w     20.00 147.00   1.00   10.00    --   67.16  45.00  90.00  127
 30  \w    100.00 153.00   1.00   10.00    --   67.16 111.00  30.00   53
 31  \w     24.00 152.00   1.00   10.00    --   67.16  77.00   0.00  128
 32  \w     65.00 151.00   1.00   10.00    --  108.00  77.00  30.00   86
 33  \w     65.00 178.00   1.00   10.00    --  108.00  77.00-120.00  113
 34  \w     21.00 113.00   1.00   10.00    --  108.00-104.00 -60.00   92
 35  \w     36.00 178.00   1.00   10.00    --  108.00  32.00 150.00  142
 36  \w     25.00 178.00   1.00   10.00    --  108.00  21.00  60.00  153
;
_diffrn_measurement_device 'four-circle diffractometer'
_diffrn_measurement_device_type 'SuperNova, Dual, Cu at zero, Eos'
_diffrn_measurement_method '\w scans'
_diffrn_orient_matrix_type 'CrysAlisPro convention (1999,Acta A55,543-557)'
_diffrn_orient_matrix_UB_11 -0.0561212000
_diffrn_orient_matrix_UB_12 -0.0119402000
_diffrn_orient_matrix_UB_13 -0.0143333000
_diffrn_orient_matrix_UB_21 0.0073688000
_diffrn_orient_matrix_UB_22 -0.0888561000
_diffrn_orient_matrix_UB_23 0.0593648000
_diffrn_orient_matrix_UB_31 -0.0005367000
_diffrn_orient_matrix_UB_32 0.0280389000
_diffrn_orient_matrix_UB_33 0.1817858000
_diffrn_radiation_monochromator mirror
_diffrn_radiation_probe x-ray
_diffrn_radiation_type CuK\a
_diffrn_radiation_wavelength 1.54184
_diffrn_reflns_av_R_equivalents 0.0606
_diffrn_reflns_av_unetI/netI 0.0364
_diffrn_reflns_Laue_measured_fraction_full 0.987
_diffrn_reflns_Laue_measured_fraction_max 0.987
_diffrn_reflns_limit_h_max 32
_diffrn_reflns_limit_h_min -32
_diffrn_reflns_limit_k_max 19
_diffrn_reflns_limit_k_min -19
_diffrn_reflns_limit_l_max 9
_diffrn_reflns_limit_l_min -8
_diffrn_reflns_number 33847
_diffrn_reflns_point_group_measured_fraction_full 0.987
_diffrn_reflns_point_group_measured_fraction_max 0.987
_diffrn_reflns_theta_full 66.529
_diffrn_reflns_theta_max 66.529
_diffrn_reflns_theta_min 3.145
_diffrn_source 'micro-focus sealed X-ray tube'
_diffrn_source_type 'SuperNova (Cu) X-ray Source'
_exptl_absorpt_coefficient_mu 0.625
_exptl_absorpt_correction_T_max 1.00000
_exptl_absorpt_correction_T_min 0.60569
_exptl_absorpt_correction_type multi-scan
_exptl_absorpt_process_details
;
CrysAlisPro 1.171.38.46 (Rigaku Oxford Diffraction, 2015)
Empirical absorption correction using spherical harmonics,
 implemented in SCALE3 ABSPACK scaling algorithm.
;
_exptl_crystal_colour 'reddish red'
_exptl_crystal_colour_modifier reddish
_exptl_crystal_colour_primary red
_exptl_crystal_density_diffrn 1.247
_exptl_crystal_description needle
_exptl_crystal_F_000 1440
_exptl_crystal_preparation Solvothermal
_exptl_crystal_size_max 0.1
_exptl_crystal_size_mid 0.1
_exptl_crystal_size_min 0.1
_refine_diff_density_max 0.337
_refine_diff_density_min -0.247
_refine_diff_density_rms 0.045
_refine_ls_extinction_method none
_refine_ls_goodness_of_fit_ref 1.010
_refine_ls_hydrogen_treatment constr
_refine_ls_matrix_type full
_refine_ls_number_parameters 463
_refine_ls_number_reflns 6280
_refine_ls_number_restraints 0
_refine_ls_restrained_S_all 1.010
_refine_ls_R_factor_all 0.1536
_refine_ls_R_factor_gt 0.0831
_refine_ls_shift/su_max 1.391
_refine_ls_shift/su_mean 0.056
_refine_ls_structure_factor_coef Fsqd
_refine_ls_weighting_details 'w=1/[\s^2^(Fo^2^)+(0.1847P)^2^] where P=(Fo^2^+2Fc^2^)/3'
_refine_ls_weighting_scheme calc
_refine_ls_wR_factor_gt 0.2492
_refine_ls_wR_factor_ref 0.3254
_reflns_Friedel_coverage 0.000
_reflns_number_gt 2777
_reflns_number_total 6280
_reflns_threshold_expression 'I > 2\s(I)'
_cod_data_source_file d0sc01784a2.cif
_cod_data_source_block d@new
_cod_depositor_comments
;Adding full bibliography for 1558093.cif.

 Adding full bibliography for 1558093.cif.
;
_cod_database_code 1558093
_shelx_shelxl_version_number 2014/7
_chemical_oxdiff_formula 'C H N O'
_shelx_space_group_comment
;
The symmetry employed for this shelxl refinement is uniquely defined
by the following loop, which should always be used as a source of
symmetry information in preference to the above space-group names.
They are only intended as comments.
;
_shelx_estimated_absorpt_t_max 0.940
_shelx_estimated_absorpt_t_min 0.940
_reflns_odcompleteness_completeness 97.58
_reflns_odcompleteness_iscentric 1
_reflns_odcompleteness_theta 66.97
_olex2_refinement_description
;
1. Fixed Uiso
 At 1.2 times of:
  All C(H) groups, All C(H,H) groups
 At 1.5 times of:
  All C(H,H,H) groups
2.a Ternary CH refined with riding coordinates:
 C33(H33)
2.b Secondary CH2 refined with riding coordinates:
 C8(H8A,H8B), C42(H42A,H42B), C41(H41A,H41B), C35(H35A,H35B), C40(H40A,H40B),
 C44(H44A,H44B), C43(H43A,H43B), C38(H38A,H38B), C36(H36A,H36B), C37(H37A,H37B),
  C34(H34A,H34B)
2.c Aromatic/amide H refined with riding coordinates:
 C20(H20), C15(H15), C19(H19), C24(H24), C3(H3), C25(H25), C14(H14), C30(H30),
 C29(H29), C4(H4), C6(H6), C5(H5)
2.d Idealised Me refined as rotating group:
 C1(H1A,H1B,H1C), C45(H45A,H45B,H45C), C39(H39A,H39B,H39C)
;
_olex2_submission_original_sample_id D@New
_olex2_submission_special_instructions 'No special instructions were received'
_oxdiff_exptl_absorpt_empirical_details
;
Empirical correction (ABSPACK) includes:
- Absorption correction using spherical harmonics
- Frame scaling
;
_oxdiff_exptl_absorpt_empirical_full_max 1.712
_oxdiff_exptl_absorpt_empirical_full_min 0.511

loop_
_space_group_symop_operation_xyz
'x, y, z'
'-x, y+1/2, -z+1/2'
'-x, -y, -z'
'x, -y-1/2, z-1/2'

loop_
_atom_site_label
_atom_site_type_symbol
_atom_site_fract_x
_atom_site_fract_y
_atom_site_fract_z
_atom_site_U_iso_or_equiv
_atom_site_adp_type
_atom_site_occupancy
_atom_site_site_symmetry_order
_atom_site_calc_flag
_atom_site_refinement_flags_posn
_atom_site_refinement_flags_adp
_atom_site_refinement_flags_occupancy
_atom_site_disorder_assembly
_atom_site_disorder_group
O2 O 0.54702(12) 0.28638(17) 0.2116(4) 0.1075(9) Uani 1 1 d . . . . .
O1 O 0.50386(13) 0.02320(15) 0.2734(4) 0.1178(11) Uani 1 1 d . . . . .
N1 N 0.52587(13) 0.15512(18) 0.2449(4) 0.0884(9) Uani 1 1 d . . . . .
O4 O 0.16914(13) 0.2338(2) 0.8814(4) 0.1273(11) Uani 1 1 d . . . . .
O3 O 0.20288(13) 0.4942(2) 0.7395(5) 0.1327(12) Uani 1 1 d . . . . .
C17 C 0.39993(14) 0.23112(19) 0.4675(4) 0.0760(10) Uani 1 1 d . . . . .
N2 N 0.18484(15) 0.3648(2) 0.8112(5) 0.1090(12) Uani 1 1 d . . . . .
C13 C 0.44225(15) 0.20578(18) 0.3936(4) 0.0748(10) Uani 1 1 d . . . . .
C16 C 0.36745(14) 0.17181(19) 0.5229(4) 0.0770(10) Uani 1 1 d . . . . .
C22 C 0.31418(15) 0.2843(2) 0.6092(4) 0.0792(10) Uani 1 1 d . . . . .
C12 C 0.47478(15) 0.26396(19) 0.3388(4) 0.0798(10) Uani 1 1 d . . . . .
C18 C 0.39038(14) 0.31668(19) 0.4814(4) 0.0768(10) Uani 1 1 d . . . . .
C23 C 0.32384(15) 0.1990(2) 0.5997(4) 0.0797(10) Uani 1 1 d . . . . .
C9 C 0.51790(17) 0.2381(2) 0.2616(5) 0.0881(11) Uani 1 1 d . . . . .
C27 C 0.27106(15) 0.3106(2) 0.6785(4) 0.0829(11) Uani 1 1 d . . . . .
C20 C 0.46562(16) 0.3454(2) 0.3547(5) 0.0837(11) Uani 1 1 d . . . . .
H20 H 0.4872 0.3837 0.3187 0.100 Uiso 1 1 calc R . . . .
C21 C 0.34637(15) 0.3430(2) 0.5524(5) 0.0810(10) Uani 1 1 d . . . . .
C11 C 0.45169(16) 0.1219(2) 0.3770(5) 0.0833(11) Uani 1 1 d . . . . .
C15 C 0.37900(17) 0.0901(2) 0.5026(5) 0.0878(11) Uani 1 1 d . . . . .
H15 H 0.3583 0.0505 0.5386 0.105 Uiso 1 1 calc R . . . .
C19 C 0.42416(16) 0.3708(2) 0.4244(5) 0.0855(11) Uani 1 1 d . . . . .
H19 H 0.4185 0.4264 0.4336 0.103 Uiso 1 1 calc R . . . .
C24 C 0.29078(17) 0.1455(2) 0.6619(5) 0.0912(12) Uani 1 1 d . . . . .
H24 H 0.2962 0.0897 0.6547 0.109 Uiso 1 1 calc R . . . .
C26 C 0.23937(16) 0.2541(2) 0.7414(5) 0.0874(11) Uani 1 1 d . . . . .
C10 C 0.49475(17) 0.0952(2) 0.2969(5) 0.0912(12) Uani 1 1 d . . . . .
C3 C 0.61971(17) 0.1407(2) 0.4393(5) 0.0874(11) Uani 1 1 d . . . . .
H3 H 0.5917 0.1541 0.4890 0.105 Uiso 1 1 calc R . . . .
C25 C 0.25016(17) 0.1726(3) 0.7340(5) 0.0919(12) Uani 1 1 d . . . . .
H25 H 0.2298 0.1348 0.7783 0.110 Uiso 1 1 calc R . . . .
C7 C 0.61589(17) 0.1255(2) 0.2707(5) 0.0876(11) Uani 1 1 d . . . . .
C28 C 0.25966(17) 0.3941(2) 0.6818(5) 0.0927(12) Uani 1 1 d . . . . .
C14 C 0.42010(18) 0.0660(2) 0.4312(5) 0.0919(12) Uani 1 1 d . . . . .
H14 H 0.4264 0.0107 0.4196 0.110 Uiso 1 1 calc R . . . .
C30 C 0.33385(18) 0.4245(2) 0.5633(6) 0.0985(12) Uani 1 1 d . . . . .
H30 H 0.3551 0.4637 0.5289 0.118 Uiso 1 1 calc R . . . .
C2 C 0.66479(19) 0.1364(2) 0.5370(6) 0.0976(13) Uani 1 1 d . . . . .
C32 C 0.19536(19) 0.2820(3) 0.8164(6) 0.1024(13) Uani 1 1 d . . . . .
C29 C 0.29108(19) 0.4495(3) 0.6230(6) 0.1071(14) Uani 1 1 d . . . . .
H29 H 0.2834 0.5048 0.6234 0.129 Uiso 1 1 calc R . . . .
C31 C 0.21387(19) 0.4231(3) 0.7446(6) 0.1038(13) Uani 1 1 d . . . . .
C8 C 0.56779(19) 0.1299(3) 0.1604(6) 0.1046(14) Uani 1 1 d . . . . .
H8A H 0.5715 0.1678 0.0704 0.125 Uiso 1 1 calc R . . . .
H8B H 0.5609 0.0766 0.1112 0.125 Uiso 1 1 calc R . . . .
C4 C 0.7057(2) 0.1144(3) 0.4608(9) 0.1223(17) Uani 1 1 d . . . . .
H4 H 0.7360 0.1102 0.5239 0.147 Uiso 1 1 calc R . . . .
C6 C 0.6581(2) 0.1050(3) 0.1980(7) 0.1190(16) Uani 1 1 d . . . . .
H6 H 0.6563 0.0957 0.0839 0.143 Uiso 1 1 calc R . . . .
C5 C 0.7019(2) 0.0986(4) 0.2938(10) 0.1367(19) Uani 1 1 d . . . . .
H5 H 0.7298 0.0834 0.2448 0.164 Uiso 1 1 calc R . . . .
C1 C 0.6684(2) 0.1567(3) 0.7193(6) 0.1334(18) Uani 1 1 d . . . . .
H1A H 0.6553 0.2103 0.7334 0.200 Uiso 1 1 calc GR . . . .
H1B H 0.7022 0.1552 0.7654 0.200 Uiso 1 1 calc GR . . . .
H1C H 0.6499 0.1177 0.7757 0.200 Uiso 1 1 calc GR . . . .
C33 C 0.1400(3) 0.3944(4) 0.8960(11) 0.158(2) Uani 1 1 d . . . . .
H33 H 0.1285 0.3467 0.9536 0.189 Uiso 1 1 calc R . . . .
C42 C 0.0379(4) 0.3818(8) 0.5333(19) 0.263(5) Uani 1 1 d . . . . .
H42A H 0.0109 0.3791 0.6018 0.316 Uiso 1 1 calc R . . . .
H42B H 0.0412 0.4386 0.5024 0.316 Uiso 1 1 calc R . . . .
C41 C 0.0857(3) 0.3577(5) 0.6464(13) 0.198(3) Uani 1 1 d . . . . .
H41A H 0.0802 0.3053 0.6968 0.238 Uiso 1 1 calc R . . . .
H41B H 0.1119 0.3508 0.5759 0.238 Uiso 1 1 calc R . . . .
C35 C 0.1294(4) 0.4662(7) 1.1703(13) 0.229(4) Uani 1 1 d . . . . .
H35A H 0.1296 0.4124 1.2203 0.275 Uiso 1 1 calc R . . . .
H35B H 0.0957 0.4773 1.1265 0.275 Uiso 1 1 calc R . . . .
C40 C 0.1023(3) 0.4152(7) 0.7791(12) 0.200(3) Uani 1 1 d . . . . .
H40A H 0.1116 0.4651 0.7263 0.240 Uiso 1 1 calc R . . . .
H40B H 0.0741 0.4281 0.8378 0.240 Uiso 1 1 calc R . . . .
C44 C -0.0238(8) 0.3572(18) 0.282(3) 0.431(15) Uani 1 1 d . . . . .
H44A H -0.0461 0.3155 0.3140 0.518 Uiso 1 1 calc R . . . .
H44B H -0.0349 0.4076 0.3289 0.518 Uiso 1 1 calc R . . . .
C43 C 0.0236(4) 0.3389(10) 0.388(2) 0.315(8) Uani 1 1 d . . . . .
H43A H 0.0226 0.2818 0.4184 0.378 Uiso 1 1 calc R . . . .
H43B H 0.0498 0.3447 0.3169 0.378 Uiso 1 1 calc R . . . .
C38 C 0.1571(14) 0.6477(16) 1.442(5) 0.47(2) Uani 1 1 d . . . . .
H38A H 0.1249 0.6651 1.4667 0.563 Uiso 1 1 calc R . . . .
H38B H 0.1720 0.6156 1.5349 0.563 Uiso 1 1 calc R . . . .
C36 C 0.1409(8) 0.5205(11) 1.298(2) 0.380(13) Uani 1 1 d . . . . .
H36A H 0.1130 0.5199 1.3628 0.456 Uiso 1 1 calc R . . . .
H36B H 0.1679 0.4958 1.3683 0.456 Uiso 1 1 calc R . . . .
C45 C -0.0341(11) 0.3646(15) 0.143(5) 0.63(4) Uani 1 1 d . . . . .
H45A H -0.0271 0.3150 0.0872 0.949 Uiso 1 1 calc GR . . . .
H45B H -0.0155 0.4084 0.1022 0.949 Uiso 1 1 calc GR . . . .
H45C H -0.0686 0.3765 0.1221 0.949 Uiso 1 1 calc GR . . . .
C39 C 0.1807(10) 0.7025(17) 1.422(2) 0.421(17) Uani 1 1 d . . . . .
H39A H 0.1712 0.7251 1.3136 0.631 Uiso 1 1 calc GR . . . .
H39B H 0.2146 0.6863 1.4298 0.631 Uiso 1 1 calc GR . . . .
H39C H 0.1764 0.7427 1.5055 0.631 Uiso 1 1 calc GR . . . .
C37 C 0.1528(5) 0.5975(13) 1.285(2) 0.296(9) Uani 1 1 d . . . . .
H37A H 0.1285 0.6230 1.2058 0.355 Uiso 1 1 calc R . . . .
H37B H 0.1840 0.6001 1.2389 0.355 Uiso 1 1 calc R . . . .
C34 C 0.1552(3) 0.4603(5) 1.0387(10) 0.182(3) Uani 1 1 d . . . . .
H34A H 0.1891 0.4496 1.0810 0.218 Uiso 1 1 calc R . . . .
H34B H 0.1545 0.5134 0.9857 0.218 Uiso 1 1 calc R . . . .

loop_
_atom_site_aniso_label
_atom_site_aniso_U_11
_atom_site_aniso_U_22
_atom_site_aniso_U_33
_atom_site_aniso_U_23
_atom_site_aniso_U_13
_atom_site_aniso_U_12
O2 0.123(2) 0.0843(18) 0.116(2) 0.0081(15) 0.0188(18) -0.0053(17)
O1 0.157(3) 0.0654(16) 0.132(2) -0.0075(15) 0.018(2) 0.0126(17)
N1 0.109(3) 0.0680(18) 0.087(2) -0.0034(15) 0.0016(18) 0.0023(17)
O4 0.129(3) 0.125(3) 0.130(3) 0.010(2) 0.022(2) -0.010(2)
O3 0.135(3) 0.099(2) 0.164(3) 0.008(2) 0.016(2) 0.025(2)
C17 0.098(3) 0.0543(18) 0.070(2) 0.0035(15) -0.019(2) -0.0069(18)
N2 0.110(3) 0.102(3) 0.114(3) 0.005(2) 0.006(2) 0.018(2)
C13 0.099(3) 0.0542(18) 0.067(2) 0.0036(15) -0.0122(19) -0.0031(18)
C16 0.096(3) 0.0569(18) 0.073(2) 0.0080(16) -0.015(2) -0.0052(18)
C22 0.094(3) 0.065(2) 0.073(2) 0.0022(16) -0.016(2) -0.0017(19)
C12 0.105(3) 0.0572(18) 0.073(2) 0.0030(16) -0.009(2) -0.0018(19)
C18 0.096(3) 0.0553(18) 0.074(2) 0.0034(16) -0.016(2) -0.0011(18)
C23 0.101(3) 0.0605(19) 0.072(2) 0.0066(16) -0.017(2) -0.0071(19)
C9 0.113(3) 0.067(2) 0.081(3) 0.0021(19) -0.005(2) 0.000(2)
C27 0.097(3) 0.074(2) 0.074(2) 0.0043(18) -0.012(2) -0.001(2)
C20 0.101(3) 0.063(2) 0.084(2) 0.0041(17) -0.003(2) -0.0088(19)
C21 0.097(3) 0.0590(19) 0.082(2) 0.0016(17) -0.012(2) -0.0034(19)
C11 0.110(3) 0.0568(19) 0.079(2) -0.0004(17) -0.010(2) 0.003(2)
C15 0.116(3) 0.0532(18) 0.089(3) 0.0090(18) -0.013(2) -0.008(2)
C19 0.112(3) 0.0514(17) 0.088(3) 0.0033(17) -0.012(2) -0.006(2)
C24 0.108(3) 0.071(2) 0.090(3) 0.0089(19) -0.009(2) -0.011(2)
C26 0.101(3) 0.085(3) 0.072(2) 0.0036(19) -0.008(2) -0.003(2)
C10 0.122(3) 0.069(2) 0.078(2) 0.0000(18) -0.009(2) 0.004(2)
C3 0.107(3) 0.064(2) 0.092(3) 0.0059(18) 0.015(2) 0.0078(19)
C25 0.103(3) 0.084(3) 0.086(3) 0.010(2) -0.005(2) -0.010(2)
C7 0.110(3) 0.0581(19) 0.095(3) -0.0022(19) 0.013(3) -0.001(2)
C28 0.101(3) 0.078(2) 0.095(3) -0.001(2) -0.008(2) 0.006(2)
C14 0.124(3) 0.0530(19) 0.095(3) 0.0026(18) -0.006(2) 0.002(2)
C30 0.106(3) 0.061(2) 0.126(3) 0.002(2) -0.003(3) 0.000(2)
C2 0.109(3) 0.067(2) 0.115(4) 0.004(2) 0.003(3) 0.006(2)
C32 0.109(4) 0.106(3) 0.089(3) 0.008(2) -0.006(3) 0.000(3)
C29 0.119(4) 0.066(2) 0.133(4) 0.000(2) 0.000(3) 0.007(3)
C31 0.118(4) 0.088(3) 0.102(3) 0.002(2) -0.004(3) 0.008(3)
C8 0.142(4) 0.079(3) 0.092(3) -0.009(2) 0.015(3) 0.006(3)
C4 0.108(4) 0.104(3) 0.153(5) -0.012(3) 0.000(4) -0.004(3)
C6 0.143(5) 0.100(3) 0.119(4) -0.020(3) 0.035(4) 0.001(3)
C5 0.111(4) 0.139(5) 0.165(6) -0.025(4) 0.039(4) 0.000(3)
C1 0.167(5) 0.117(4) 0.108(4) 0.005(3) -0.021(3) 0.029(3)
C33 0.124(5) 0.123(5) 0.223(8) 0.011(5) 0.003(5) 0.009(4)
C42 0.161(9) 0.293(14) 0.333(15) -0.008(11) 0.014(10) 0.049(8)
C41 0.127(6) 0.184(7) 0.278(10) -0.060(7) -0.007(6) -0.003(5)
C35 0.281(11) 0.252(11) 0.162(7) -0.020(7) 0.057(8) 0.025(9)
C40 0.159(7) 0.250(10) 0.191(8) -0.002(7) 0.019(6) 0.033(7)
C44 0.275(19) 0.55(4) 0.43(3) -0.01(2) -0.143(18) 0.119(19)
C43 0.218(12) 0.356(16) 0.344(18) -0.108(14) -0.091(12) -0.005(11)
C38 0.64(6) 0.28(2) 0.52(4) 0.11(3) 0.23(4) 0.02(3)
C36 0.59(3) 0.293(19) 0.304(18) -0.110(15) 0.25(2) -0.087(19)
C45 0.47(3) 0.32(2) 1.01(9) 0.01(4) -0.35(5) 0.16(2)
C39 0.47(3) 0.57(5) 0.247(16) -0.15(2) 0.150(17) -0.09(3)
C37 0.236(11) 0.37(2) 0.288(16) -0.146(18) 0.052(10) -0.045(13)
C34 0.226(8) 0.174(7) 0.148(6) -0.003(5) 0.031(6) 0.065(6)

loop_
_atom_type_symbol
_atom_type_description
_atom_type_scat_dispersion_real
_atom_type_scat_dispersion_imag
_atom_type_scat_source
C C 0.0181 0.0091 'International Tables Vol C Tables 4.2.6.8 and 6.1.1.4'
H H 0.0000 0.0000 'International Tables Vol C Tables 4.2.6.8 and 6.1.1.4'
N N 0.0311 0.0180 'International Tables Vol C Tables 4.2.6.8 and 6.1.1.4'
O O 0.0492 0.0322 'International Tables Vol C Tables 4.2.6.8 and 6.1.1.4'

loop_
_geom_angle_atom_site_label_1
_geom_angle_atom_site_label_2
_geom_angle_atom_site_label_3
_geom_angle
_geom_angle_site_symmetry_1
_geom_angle_site_symmetry_3
_geom_angle_publ_flag
C9 N1 C10 123.7(4) . . ?
C9 N1 C8 117.7(4) . . ?
C10 N1 C8 118.6(3) . . ?
C13 C17 C16 119.8(3) . . ?
C13 C17 C18 118.9(3) . . ?
C16 C17 C18 121.3(4) . . ?
C32 N2 C33 117.8(5) . . ?
C31 N2 C32 124.1(4) . . ?
C31 N2 C33 118.0(4) . . ?
C12 C13 C17 120.3(3) . . ?
C12 C13 C11 120.2(4) . . ?
C11 C13 C17 119.4(3) . . ?
C17 C16 C23 119.2(3) . . ?
C15 C16 C17 117.7(4) . . ?
C15 C16 C23 123.1(4) . . ?
C27 C22 C23 118.9(4) . . ?
C21 C22 C23 121.7(4) . . ?
C21 C22 C27 119.4(3) . . ?
C13 C12 C9 120.4(3) . . ?
C20 C12 C13 120.3(4) . . ?
C20 C12 C9 119.3(4) . . ?
C17 C18 C21 119.2(3) . . ?
C19 C18 C17 117.6(4) . . ?
C19 C18 C21 123.2(3) . . ?
C22 C23 C16 118.9(3) . . ?
C24 C23 C16 123.2(3) . . ?
C24 C23 C22 117.9(4) . . ?
O2 C9 N1 119.3(4) . . ?
O2 C9 C12 122.6(3) . . ?
N1 C9 C12 118.1(4) . . ?
C26 C27 C22 120.8(4) . . ?
C26 C27 C28 119.4(4) . . ?
C28 C27 C22 119.8(4) . . ?
C12 C20 H20 120.1 . . ?
C12 C20 C19 119.9(4) . . ?
C19 C20 H20 120.1 . . ?
C22 C21 C18 119.7(3) . . ?
C30 C21 C22 118.0(4) . . ?
C30 C21 C18 122.2(4) . . ?
C13 C11 C10 119.7(4) . . ?
C14 C11 C13 119.8(4) . . ?
C14 C11 C10 120.5(3) . . ?
C16 C15 H15 118.9 . . ?
C14 C15 C16 122.2(4) . . ?
C14 C15 H15 118.9 . . ?
C18 C19 H19 118.5 . . ?
C20 C19 C18 123.0(3) . . ?
C20 C19 H19 118.5 . . ?
C23 C24 H24 118.9 . . ?
C25 C24 C23 122.1(4) . . ?
C25 C24 H24 118.9 . . ?
C27 C26 C32 120.5(4) . . ?
C25 C26 C27 119.0(4) . . ?
C25 C26 C32 120.5(4) . . ?
O1 C10 N1 119.4(4) . . ?
O1 C10 C11 122.7(4) . . ?
N1 C10 C11 117.9(3) . . ?
C7 C3 H3 119.3 . . ?
C7 C3 C2 121.3(4) . . ?
C2 C3 H3 119.4 . . ?
C24 C25 H25 119.4 . . ?
C26 C25 C24 121.2(4) . . ?
C26 C25 H25 119.4 . . ?
C3 C7 C8 123.0(4) . . ?
C3 C7 C6 118.8(4) . . ?
C6 C7 C8 118.2(4) . . ?
C27 C28 C31 121.1(4) . . ?
C29 C28 C27 119.4(4) . . ?
C29 C28 C31 119.5(4) . . ?
C11 C14 C15 121.1(4) . . ?
C11 C14 H14 119.5 . . ?
C15 C14 H14 119.5 . . ?
C21 C30 H30 118.8 . . ?
C29 C30 C21 122.4(4) . . ?
C29 C30 H30 118.8 . . ?
C3 C2 C1 120.3(5) . . ?
C4 C2 C3 118.2(5) . . ?
C4 C2 C1 121.5(5) . . ?
O4 C32 N2 121.1(5) . . ?
O4 C32 C26 121.1(4) . . ?
N2 C32 C26 117.8(5) . . ?
C28 C29 C30 120.8(4) . . ?
C28 C29 H29 119.6 . . ?
C30 C29 H29 119.6 . . ?
O3 C31 N2 122.0(5) . . ?
O3 C31 C28 121.1(5) . . ?
N2 C31 C28 116.9(4) . . ?
N1 C8 C7 114.7(4) . . ?
N1 C8 H8A 108.6 . . ?
N1 C8 H8B 108.6 . . ?
C7 C8 H8A 108.6 . . ?
C7 C8 H8B 108.6 . . ?
H8A C8 H8B 107.6 . . ?
C2 C4 H4 119.7 . . ?
C5 C4 C2 120.6(5) . . ?
C5 C4 H4 119.7 . . ?
C7 C6 H6 120.0 . . ?
C5 C6 C7 120.0(5) . . ?
C5 C6 H6 120.0 . . ?
C4 C5 H5 119.5 . . ?
C6 C5 C4 121.0(6) . . ?
C6 C5 H5 119.5 . . ?
C2 C1 H1A 109.5 . . ?
C2 C1 H1B 109.4 . . ?
C2 C1 H1C 109.5 . . ?
H1A C1 H1B 109.5 . . ?
H1A C1 H1C 109.5 . . ?
H1B C1 H1C 109.5 . . ?
N2 C33 H33 105.7 . . ?
N2 C33 C34 111.9(5) . . ?
C40 C33 N2 110.5(7) . . ?
C40 C33 H33 105.6 . . ?
C40 C33 C34 116.6(7) . . ?
C34 C33 H33 105.7 . . ?
H42A C42 H42B 106.8 . . ?
C41 C42 H42A 107.2 . . ?
C41 C42 H42B 107.2 . . ?
C43 C42 H42A 107.1 . . ?
C43 C42 H42B 107.3 . . ?
C43 C42 C41 120.5(11) . . ?
C42 C41 H41A 108.2 . . ?
C42 C41 H41B 108.2 . . ?
H41A C41 H41B 107.4 . . ?
C40 C41 C42 116.1(9) . . ?
C40 C41 H41A 108.3 . . ?
C40 C41 H41B 108.3 . . ?
H35A C35 H35B 106.5 . . ?
C36 C35 H35A 106.5 . . ?
C36 C35 H35B 106.7 . . ?
C34 C35 H35A 106.6 . . ?
C34 C35 H35B 106.5 . . ?
C34 C35 C36 123.0(12) . . ?
C33 C40 C41 119.9(9) . . ?
C33 C40 H40A 107.3 . . ?
C33 C40 H40B 107.4 . . ?
C41 C40 H40A 107.4 . . ?
C41 C40 H40B 107.4 . . ?
H40A C40 H40B 106.9 . . ?
H44A C44 H44B 105.5 . . ?
C43 C44 H44A 103.7 . . ?
C43 C44 H44B 104.1 . . ?
C45 C44 H44A 102.8 . . ?
C45 C44 H44B 104.3 . . ?
C45 C44 C43 134(3) . . ?
C42 C43 C44 121.7(15) . . ?
C42 C43 H43A 107.0 . . ?
C42 C43 H43B 106.8 . . ?
C44 C43 H43A 107.3 . . ?
C44 C43 H43B 106.5 . . ?
H43A C43 H43B 106.7 . . ?
H38A C38 H38B 108.4 . . ?
C39 C38 H38A 110.5 . . ?
C39 C38 H38B 109.6 . . ?
C39 C38 C37 108(3) . . ?
C37 C38 H38A 110.1 . . ?
C37 C38 H38B 110.1 . . ?
C35 C36 H36A 105.4 . . ?
C35 C36 H36B 105.6 . . ?
H36A C36 H36B 106.1 . . ?
C37 C36 C35 127.2(17) . . ?
C37 C36 H36A 105.4 . . ?
C37 C36 H36B 105.7 . . ?
C44 C45 H45A 111.6 . . ?
C44 C45 H45B 109.1 . . ?
C44 C45 H45C 110.4 . . ?
H45A C45 H45B 108.1 . . ?
H45A C45 H45C 108.8 . . ?
H45B C45 H45C 108.9 . . ?
C38 C39 H39A 109.4 . . ?
C38 C39 H39B 110.2 . . ?
C38 C39 H39C 109.5 . . ?
H39A C39 H39B 109.2 . . ?
H39A C39 H39C 109.3 . . ?
H39B C39 H39C 109.3 . . ?
C38 C37 H37A 107.9 . . ?
C38 C37 H37B 108.0 . . ?
C36 C37 C38 117(2) . . ?
C36 C37 H37A 108.2 . . ?
C36 C37 H37B 107.8 . . ?
H37A C37 H37B 107.2 . . ?
C33 C34 H34A 107.4 . . ?
C33 C34 H34B 107.3 . . ?
C35 C34 C33 120.0(9) . . ?
C35 C34 H34A 107.3 . . ?
C35 C34 H34B 107.4 . . ?
H34A C34 H34B 106.9 . . ?

loop_
_geom_bond_atom_site_label_1
_geom_bond_atom_site_label_2
_geom_bond_distance
_geom_bond_site_symmetry_2
_geom_bond_publ_flag
O2 C9 1.223(5) . ?
O1 C10 1.226(4) . ?
N1 C9 1.387(5) . ?
N1 C10 1.394(5) . ?
N1 C8 1.456(5) . ?
O4 C32 1.224(5) . ?
O3 C31 1.205(5) . ?
C17 C13 1.420(5) . ?
C17 C16 1.422(5) . ?
C17 C18 1.434(4) . ?
N2 C32 1.388(6) . ?
N2 C31 1.388(6) . ?
N2 C33 1.547(8) . ?
C13 C12 1.408(5) . ?
C13 C11 1.410(4) . ?
C16 C23 1.472(5) . ?
C16 C15 1.390(5) . ?
C22 C23 1.426(5) . ?
C22 C27 1.426(5) . ?
C22 C21 1.415(5) . ?
C12 C9 1.456(6) . ?
C12 C20 1.368(5) . ?
C18 C21 1.454(5) . ?
C18 C19 1.395(5) . ?
C23 C24 1.393(5) . ?
C27 C26 1.401(5) . ?
C27 C28 1.406(5) . ?
C20 H20 0.9300 . ?
C20 C19 1.384(6) . ?
C21 C30 1.384(5) . ?
C11 C10 1.471(6) . ?
C11 C14 1.363(5) . ?
C15 H15 0.9300 . ?
C15 C14 1.376(6) . ?
C19 H19 0.9300 . ?
C24 H24 0.9300 . ?
C24 C25 1.382(6) . ?
C26 C25 1.373(5) . ?
C26 C32 1.477(6) . ?
C3 H3 0.9300 . ?
C3 C7 1.377(5) . ?
C3 C2 1.394(6) . ?
C25 H25 0.9300 . ?
C7 C8 1.511(6) . ?
C7 C6 1.391(7) . ?
C28 C29 1.371(6) . ?
C28 C31 1.479(6) . ?
C14 H14 0.9300 . ?
C30 H30 0.9300 . ?
C30 C29 1.376(6) . ?
C2 C4 1.381(7) . ?
C2 C1 1.503(6) . ?
C29 H29 0.9300 . ?
C8 H8A 0.9700 . ?
C8 H8B 0.9700 . ?
C4 H4 0.9300 . ?
C4 C5 1.366(7) . ?
C6 H6 0.9300 . ?
C6 C5 1.362(7) . ?
C5 H5 0.9300 . ?
C1 H1A 0.9600 . ?
C1 H1B 0.9600 . ?
C1 H1C 0.9600 . ?
C33 H33 0.9800 . ?
C33 C40 1.366(9) . ?
C33 C34 1.602(10) . ?
C42 H42A 0.9700 . ?
C42 H42B 0.9700 . ?
C42 C41 1.565(13) . ?
C42 C43 1.388(14) . ?
C41 H41A 0.9700 . ?
C41 H41B 0.9700 . ?
C41 C40 1.463(10) . ?
C35 H35A 0.9700 . ?
C35 H35B 0.9700 . ?
C35 C36 1.374(16) . ?
C35 C34 1.340(10) . ?
C40 H40A 0.9700 . ?
C40 H40B 0.9700 . ?
C44 H44A 0.9700 . ?
C44 H44B 0.9700 . ?
C44 C43 1.505(18) . ?
C44 C45 1.14(4) . ?
C43 H43A 0.9700 . ?
C43 H43B 0.9700 . ?
C38 H38A 0.9700 . ?
C38 H38B 0.9700 . ?
C38 C39 1.13(3) . ?
C38 C37 1.50(3) . ?
C36 H36A 0.9700 . ?
C36 H36B 0.9700 . ?
C36 C37 1.312(19) . ?
C45 H45A 0.9671 . ?
C45 H45B 0.9654 . ?
C45 H45C 0.9663 . ?
C39 H39A 0.9614 . ?
C39 H39B 0.9616 . ?
C39 H39C 0.9615 . ?
C37 H37A 0.9700 . ?
C37 H37B 0.9700 . ?
C34 H34A 0.9700 . ?
C34 H34B 0.9700 . ?
